data_9017503
loop_
_publ_author_name
'Warner, J. K.'
'Cheetham, A. K.'
'Nord, A. G.'
'Von Dreele, R. B.'
'Yethiraj, M.'

_publ_section_title
;
 Magnetic structure of iron(II) phosphate, sarcopside, Fe3(PO4)2
 Sample: FE3(PO4)2
 Note: T = 10.1 K
;
_journal_name_full 'Journal of Materials Chemistry'
_journal_page_first 191
_journal_page_last 196
_journal_volume 2
_journal_year 1992
_chemical_compound_source Synthetic
_chemical_formula_sum 'Fe3 O8 P2'
_chemical_name_mineral Sarcopside
_space_group_IT_number 14
_space_group_name_Hall '-P 2ybc'
_space_group_name_H-M_alt 'P 1 21/c 1'
_symmetry_space_group_name_H-M 'P 1 21/c 1'
_cell_angle_alpha 90
_cell_angle_beta 90.944
_cell_angle_gamma 90
_cell_length_a 6.01037
_cell_length_b 4.7727
_cell_length_c 10.4052
_cell_formula_units_Z 2
_cell_volume 298.440
_database_code_amcsd 0019810
_diffrn_ambient_temperature 10.1
_exptl_crystal_density_diffrn 3.978
_cod_data_source_file inputs/fixed/downloads/16/16114.cif
_cod_data_source_block 16114
_cod_original_formula_sum 'Fe3 P2 O8'
_cod_database_code 9017503

loop_
_space_group_symop_operation_xyz
x,y,z
x,1/2-y,1/2+z
-x,1/2+y,1/2-z
-x,-y,-z

loop_
_atom_site_label
_atom_site_fract_x
_atom_site_fract_y
_atom_site_fract_z
_atom_site_U_iso_or_equiv
FeM1 0.50000 0.00000 0.00000 0.00190
FeM2 0.23750 -0.01520 0.28210 0.00120
P 0.26020 0.43270 0.10050 0.00220
O1 0.27780 0.75470 0.10420 0.00150
O2 0.25330 0.18100 0.46380 0.00210
O3 0.07160 0.32450 0.18200 0.00190
O4 0.46800 0.28520 0.16270 0.00240

loop_
_cod_related_entry_id
_cod_related_entry_database
_cod_related_entry_code
1 AMCSD 0019810
